data_7035614
loop_
_publ_author_name
'Luan, Lindong'
'Yang, Meng'
'Bian, Yixuan'
'Lin, Zhien'
'Huang, Hui'

_publ_section_title
;
 Solvent-free synthesis of new metal phosphate-oxalates: influence of
 different metal ions on the framework structures.
;
_journal_issue 30
_journal_name_full 'Dalton transactions (Cambridge, England : 2003)'
_journal_page_first 13485
_journal_page_last 13489
_journal_paper_doi 10.1039/c5dt01613d
_journal_volume 44
_journal_year 2015
_chemical_formula_moiety 'C2 H2 Co O8 P, C2 H7 N'
_chemical_formula_sum 'C4 H9 Co N O8 P'
_chemical_formula_weight 289.02
_space_group_crystal_system orthorhombic
_space_group_IT_number 56
_space_group_name_Hall '-P 2ab 2ac'
_space_group_name_H-M_alt 'P c c n'
_symmetry_space_group_name_Hall '-P 2ab 2ac'
_symmetry_space_group_name_H-M 'P c c n'
_atom_sites_solution_hydrogens geom
_atom_sites_solution_primary direct
_audit_creation_date 2015-06-26
_audit_creation_method
;
Olex2 1.2
(compiled 2015.01.26 svn.r3150 for OlexSys, GUI svn.r4998)
;
_audit_update_record
;
2015-06-27 deposited with the CCDC.
2015-07-01 downloaded from the CCDC.
;
_cell_angle_alpha 90
_cell_angle_beta 90
_cell_angle_gamma 90
_cell_formula_units_Z 8
_cell_length_a 16.3686(9)
_cell_length_b 8.2405(5)
_cell_length_c 13.1615(8)
_cell_measurement_reflns_used 2296
_cell_measurement_temperature 293
_cell_measurement_theta_max 28.9370
_cell_measurement_theta_min 3.7830
_cell_volume 1775.29(18)
_computing_cell_refinement
;
CrysAlisPro, Agilent Technologies,
Version 1.171.36.28 (release 01-02-2013 CrysAlis171 .NET)
(compiled Feb  1 2013,16:14:44)
;
_computing_data_collection
;
CrysAlisPro, Agilent Technologies,
Version 1.171.36.28 (release 01-02-2013 CrysAlis171 .NET)
(compiled Feb  1 2013,16:14:44)
;
_computing_data_reduction
;
CrysAlisPro, Agilent Technologies,
Version 1.171.36.28 (release 01-02-2013 CrysAlis171 .NET)
(compiled Feb  1 2013,16:14:44)
;
_computing_molecular_graphics 'Olex2 (Dolomanov et al., 2009)'
_computing_publication_material 'Olex2 (Dolomanov et al., 2009)'
_computing_structure_refinement 'ShelXL (Sheldrick, 2008)'
_computing_structure_solution 'ShelXT (Sheldrick, 2015)'
_diffrn_ambient_temperature 293
_diffrn_measured_fraction_theta_full 0.998
_diffrn_measured_fraction_theta_max 0.998
_diffrn_measurement_device_type 'New Gemini, Dual, Cu at zero, EosS2'
_diffrn_measurement_method 'phi and omega scans'
_diffrn_radiation_monochromator graphite
_diffrn_radiation_type MoK\a
_diffrn_radiation_wavelength 0.71073
_diffrn_reflns_av_R_equivalents 0.0243
_diffrn_reflns_av_unetI/netI 0.0287
_diffrn_reflns_laue_measured_fraction_full 0.998
_diffrn_reflns_laue_measured_fraction_max 0.998
_diffrn_reflns_limit_h_max 20
_diffrn_reflns_limit_h_min -15
_diffrn_reflns_limit_k_max 9
_diffrn_reflns_limit_k_min -10
_diffrn_reflns_limit_l_max 13
_diffrn_reflns_limit_l_min -16
_diffrn_reflns_number 5460
_diffrn_reflns_point_group_measured_fraction_full 0.998
_diffrn_reflns_point_group_measured_fraction_max 0.998
_diffrn_reflns_theta_full 25.242
_diffrn_reflns_theta_max 26.372
_diffrn_reflns_theta_min 3.171
_exptl_absorpt_coefficient_mu 2.141
_exptl_absorpt_correction_T_max 1.00000
_exptl_absorpt_correction_T_min 0.82290
_exptl_absorpt_correction_type multi-scan
_exptl_absorpt_process_details
;
CrysAlisPro, Agilent Technologies,
Version 1.171.36.28 (release 01-02-2013 CrysAlis171 .NET)
(compiled Feb  1 2013,16:14:44)
Empirical absorption correction using spherical harmonics,
 implemented in SCALE3 ABSPACK scaling algorithm.
;
_exptl_crystal_colour 'clear reddish violet'
_exptl_crystal_colour_lustre clear
_exptl_crystal_colour_modifier reddish
_exptl_crystal_colour_primary violet
_exptl_crystal_density_diffrn 2.163
_exptl_crystal_description block
_exptl_crystal_F_000 1168
_exptl_crystal_size_max 0.36
_exptl_crystal_size_mid 0.28
_exptl_crystal_size_min 0.24
_refine_diff_density_max 0.870
_refine_diff_density_min -0.450
_refine_diff_density_rms 0.084
_refine_ls_extinction_coef 0.0083(5)
_refine_ls_extinction_expression Fc^*^=kFc[1+0.001xFc^2^\l^3^/sin(2\q)]^-1/4^
_refine_ls_extinction_method 'SHELXL-2014/7 (Sheldrick 2014'
_refine_ls_goodness_of_fit_ref 1.041
_refine_ls_hydrogen_treatment constr
_refine_ls_matrix_type full
_refine_ls_number_parameters 142
_refine_ls_number_reflns 1821
_refine_ls_number_restraints 1
_refine_ls_restrained_S_all 1.044
_refine_ls_R_factor_all 0.0384
_refine_ls_R_factor_gt 0.0320
_refine_ls_shift/su_max 0.001
_refine_ls_shift/su_mean 0.000
_refine_ls_structure_factor_coef Fsqd
_refine_ls_weighting_details 'w=1/[\s^2^(Fo^2^)+(0.0332P)^2^+3.1734P] where P=(Fo^2^+2Fc^2^)/3'
_refine_ls_weighting_scheme calc
_refine_ls_wR_factor_gt 0.0762
_refine_ls_wR_factor_ref 0.0803
_reflns_Friedel_coverage 0.000
_reflns_number_gt 1593
_reflns_number_total 1821
_reflns_threshold_expression 'I > 2\s(I)'
_cod_data_source_file c5dt01613d2.cif
_cod_data_source_block 1
_cod_depositor_comments 'Adding full bibliography for 7035614--7035619.cif.'
_cod_database_code 7035614
_shelx_space_group_comment
;
The symmetry employed for this shelxl refinement is uniquely defined
by the following loop, which should always be used as a source of
symmetry information in preference to the above space-group names.
They are only intended as comments.
;
_olex2_refinement_description
;
1. Fixed Uiso
 At 1.2 times of:
  All C(H,H) groups, All C(H,H,H,H) groups
 At 1.5 times of:
  All N(H,H,H) groups, All O(H) groups
2. Restrained distances
 C4-C5
 1.51 with sigma of 0.01
3. Uiso/Uaniso restraints and constraints
Uanis(C5) = Uanis(C5')
4. Others
 Sof(H4BC)=Sof(H4BD)=Sof(C5')=Sof(H5'A)=Sof(H5'B)=1-FVAR(1)
 Sof(H4AB)=Sof(H4AA)=Sof(C5)=Sof(H5A)=Sof(H5B)=FVAR(1)
5.a Secondary CH2 refined with riding coordinates:
 C4(H4AB,H4AA), C4(H4BC,H4BD), C5(H5A,H5B), C5'(H5'A,H5'B)
5.b Me refined with riding coordinates:
 N1(H1A,H1B,H1C)
5.c Tetrahedral OH refined with riding coordinates:
 O2(H2), O3(H3)
;
_shelx_shelxl_version_number 2014/7
_olex2_submission_special_instructions 'No special instructions were received'

loop_
_space_group_symop_operation_xyz
'x, y, z'
'-x+1/2, -y+1/2, z'
'-x, y+1/2, -z+1/2'
'x+1/2, -y, -z+1/2'
'-x, -y, -z'
'x-1/2, y-1/2, -z'
'x, -y-1/2, z-1/2'
'-x-1/2, y, z-1/2'

loop_
_atom_site_label
_atom_site_type_symbol
_atom_site_fract_x
_atom_site_fract_y
_atom_site_fract_z
_atom_site_U_iso_or_equiv
_atom_site_adp_type
_atom_site_occupancy
_atom_site_site_symmetry_order
_atom_site_calc_flag
_atom_site_refinement_flags_posn
_atom_site_refinement_flags_adp
_atom_site_refinement_flags_occupancy
_atom_site_disorder_assembly
_atom_site_disorder_group
Co1 Co 0.41738(2) 0.20341(5) 0.63064(3) 0.01644(15) Uani 1 1 d . . . . .
P1 P 0.43389(4) 0.56995(9) 0.72291(6) 0.0167(2) Uani 1 1 d . . . . .
O1 O 0.43234(14) 0.4507(3) 0.63740(16) 0.0271(5) Uani 1 1 d . . . . .
O2 O 0.37262(14) 0.7108(3) 0.7025(2) 0.0376(6) Uani 1 1 d . . . . .
H2 H 0.3943 0.7792 0.6662 0.056 Uiso 1 1 calc R . . . .
O3 O 0.39795(13) 0.4911(3) 0.82289(16) 0.0254(5) Uani 1 1 d . . . . .
H3 H 0.3721 0.4092 0.8081 0.038 Uiso 1 1 calc R . . . .
O4 O 0.51685(13) 0.6376(3) 0.74449(17) 0.0329(6) Uani 1 1 d . . . . .
O5 O 0.42280(12) -0.0456(2) 0.58671(16) 0.0204(5) Uani 1 1 d . . . . .
O6 O 0.49371(13) -0.2094(2) 0.48428(16) 0.0221(5) Uani 1 1 d . . . . .
O7 O 0.31739(11) 0.2286(3) 0.53163(15) 0.0227(5) Uani 1 1 d . . . . .
O8 O 0.31673(11) 0.2226(3) 0.73561(15) 0.0215(5) Uani 1 1 d . . . . .
N1 N 0.38202(18) 0.5168(4) 0.4168(2) 0.0418(8) Uani 1 1 d . . . . .
H1A H 0.3932 0.4323 0.3771 0.063 Uiso 1 1 calc R . . . .
H1B H 0.4170 0.5968 0.4036 0.063 Uiso 1 1 calc R . . . .
H1C H 0.3866 0.4875 0.4816 0.063 Uiso 1 1 calc R . . . .
C1 C 0.47618(16) -0.0735(3) 0.5206(2) 0.0180(6) Uani 1 1 d . . . . .
C2 C 0.2500 0.2500 0.5746(3) 0.0168(8) Uani 1 2 d S T P . .
C3 C 0.2500 0.2500 0.6922(3) 0.0168(8) Uani 1 2 d S T P . .
C4 C 0.2977(3) 0.5730(6) 0.3970(3) 0.0543(11) Uani 1 1 d D . . . .
H4AB H 0.2909 0.6083 0.3272 0.065 Uiso 0.395(7) 1 calc R . . A 1
H4AA H 0.2579 0.4892 0.4122 0.065 Uiso 0.395(7) 1 calc R . . A 1
H4BC H 0.2661 0.4790 0.3764 0.065 Uiso 0.605(7) 1 calc R . . A 2
H4BD H 0.2999 0.6454 0.3389 0.065 Uiso 0.605(7) 1 calc R . . A 2
C5 C 0.2915(7) 0.7101(11) 0.4686(8) 0.0415(14) Uani 0.395(7) 1 d D . . A 1
H5A H 0.3324 0.7906 0.4511 0.050 Uiso 0.395(7) 1 calc R . . A 1
H5B H 0.3035 0.6715 0.5366 0.050 Uiso 0.395(7) 1 calc R . . A 1
C5' C 0.2494(5) 0.6595(7) 0.4802(5) 0.0415(14) Uani 0.605(7) 1 d . . . A 2
H5'A H 0.1929 0.6248 0.4753 0.050 Uiso 0.605(7) 1 calc R . . A 2
H5'B H 0.2699 0.6226 0.5454 0.050 Uiso 0.605(7) 1 calc R . . A 2

loop_
_atom_site_aniso_label
_atom_site_aniso_U_11
_atom_site_aniso_U_22
_atom_site_aniso_U_33
_atom_site_aniso_U_23
_atom_site_aniso_U_13
_atom_site_aniso_U_12
Co1 0.0142(2) 0.0165(2) 0.0186(2) -0.00162(15) 0.00084(14) 0.00235(14)
P1 0.0158(4) 0.0154(4) 0.0190(4) -0.0014(3) 0.0012(3) -0.0021(3)
O1 0.0372(12) 0.0197(11) 0.0243(12) -0.0032(9) 0.0082(10) -0.0060(9)
O2 0.0301(13) 0.0267(13) 0.0559(17) 0.0139(11) 0.0175(12) 0.0118(10)
O3 0.0307(11) 0.0245(11) 0.0211(11) -0.0015(9) 0.0022(9) -0.0090(9)
O4 0.0280(12) 0.0464(14) 0.0244(12) 0.0054(11) -0.0063(9) -0.0196(11)
O5 0.0210(10) 0.0189(10) 0.0214(11) -0.0005(8) 0.0075(8) 0.0009(8)
O6 0.0246(11) 0.0154(10) 0.0262(12) -0.0031(8) 0.0056(9) 0.0000(8)
O7 0.0152(10) 0.0324(12) 0.0204(11) -0.0010(9) 0.0017(8) 0.0017(9)
O8 0.0143(9) 0.0295(12) 0.0208(11) 0.0013(9) -0.0013(8) 0.0001(8)
N1 0.0335(16) 0.060(2) 0.0322(17) 0.0031(15) 0.0051(13) -0.0132(15)
C1 0.0180(13) 0.0170(14) 0.0190(15) -0.0008(12) -0.0013(11) 0.0021(11)
C2 0.0172(19) 0.0133(18) 0.020(2) 0.000 0.000 -0.0020(15)
C3 0.0140(18) 0.0151(19) 0.021(2) 0.000 0.000 -0.0021(15)
C4 0.059(3) 0.060(3) 0.044(2) 0.000(2) 0.002(2) 0.018(2)
C5 0.048(4) 0.027(3) 0.050(3) 0.000(3) 0.011(3) 0.001(3)
C5' 0.048(4) 0.027(3) 0.050(3) 0.000(3) 0.011(3) 0.001(3)

loop_
_atom_type_symbol
_atom_type_description
_atom_type_scat_dispersion_real
_atom_type_scat_dispersion_imag
_atom_type_scat_source
C C 0.0033 0.0016 'International Tables Vol C Tables 4.2.6.8 and 6.1.1.4'
H H 0.0000 0.0000 'International Tables Vol C Tables 4.2.6.8 and 6.1.1.4'
Co Co 0.3494 0.9721 'International Tables Vol C Tables 4.2.6.8 and 6.1.1.4'
N N 0.0061 0.0033 'International Tables Vol C Tables 4.2.6.8 and 6.1.1.4'
O O 0.0106 0.0060 'International Tables Vol C Tables 4.2.6.8 and 6.1.1.4'
P P 0.1023 0.0942 'International Tables Vol C Tables 4.2.6.8 and 6.1.1.4'

loop_
_geom_angle_atom_site_label_1
_geom_angle_atom_site_label_2
_geom_angle_atom_site_label_3
_geom_angle
_geom_angle_site_symmetry_1
_geom_angle_site_symmetry_3
O1 Co1 O5 163.88(8) . .
O1 Co1 O6 85.72(8) . 5_656
O1 Co1 O7 91.25(9) . .
O1 Co1 O8 89.46(8) . .
O4 Co1 O1 99.56(10) 3_646 .
O4 Co1 O5 86.60(9) 3_646 .
O4 Co1 O6 102.77(9) 3_646 5_656
O4 Co1 O7 159.60(9) 3_646 .
O4 Co1 O8 84.63(8) 3_646 .
O5 Co1 O8 106.03(8) . .
O6 Co1 O5 78.37(7) 5_656 .
O6 Co1 O7 95.20(8) 5_656 .
O6 Co1 O8 171.74(8) 5_656 .
O7 Co1 O5 87.66(8) . .
O7 Co1 O8 78.18(8) . .
O1 P1 O2 110.46(14) . .
O1 P1 O3 110.49(12) . .
O1 P1 O4 113.81(14) . .
O2 P1 O3 102.14(12) . .
O4 P1 O2 109.86(14) . .
O4 P1 O3 109.46(12) . .
P1 O1 Co1 133.39(13) . .
P1 O2 H2 109.5 . .
P1 O3 H3 109.5 . .
P1 O4 Co1 137.06(14) . 3_656
C1 O5 Co1 113.16(17) . .
C1 O6 Co1 114.42(18) . 5_656
C2 O7 Co1 114.8(2) . .
C3 O8 Co1 112.8(2) . .
H1A N1 H1B 109.5 . .
H1A N1 H1C 109.5 . .
H1B N1 H1C 109.5 . .
C4 N1 H1A 109.5 . .
C4 N1 H1B 109.5 . .
C4 N1 H1C 109.5 . .
O5 C1 C1 116.9(3) . 5_656
O6 C1 O5 126.1(3) . .
O6 C1 C1 117.0(3) . 5_656
O7 C2 O7 126.3(4) 2 .
O7 C2 C3 116.87(19) . .
O7 C2 C3 116.86(19) 2 .
O8 C3 O8 125.8(4) 2 .
O8 C3 C2 117.10(19) . .
O8 C3 C2 117.10(19) 2 .
N1 C4 H4AB 111.6 . .
N1 C4 H4AA 111.6 . .
N1 C4 H4BC 107.3 . .
N1 C4 H4BD 107.3 . .
N1 C4 C5' 120.2(4) . .
H4AB C4 H4AA 109.4 . .
H4BC C4 H4BD 106.9 . .
C5 C4 N1 101.0(5) . .
C5 C4 H4AB 111.6 . .
C5 C4 H4AA 111.6 . .
C5' C4 H4BC 107.3 . .
C5' C4 H4BD 107.3 . .
C4 C5 C5 113.3(9) . 2_565
C4 C5 H5A 108.9 . .
C4 C5 H5B 108.9 . .
C5 C5 H5A 108.9 2_565 .
C5 C5 H5B 108.9 2_565 .
H5A C5 H5B 107.7 . .
C4 C5' H5'A 108.0 . .
C4 C5' H5'B 108.0 . .
C5' C5' C4 117.3(5) 2_565 .
C5' C5' H5'A 108.0 2_565 .
C5' C5' H5'B 108.0 2_565 .
H5'A C5' H5'B 107.2 . .

loop_
_geom_bond_atom_site_label_1
_geom_bond_atom_site_label_2
_geom_bond_distance
_geom_bond_site_symmetry_2
Co1 O1 2.054(2) .
Co1 O4 2.038(2) 3_646
Co1 O5 2.134(2) .
Co1 O6 2.100(2) 5_656
Co1 O7 2.102(2) .
Co1 O8 2.156(2) .
P1 O1 1.494(2) .
P1 O2 1.557(2) .
P1 O3 1.581(2) .
P1 O4 1.495(2) .
O2 H2 0.8200 .
O3 H3 0.8200 .
O4 Co1 2.038(2) 3_656
O5 C1 1.255(3) .
O6 Co1 2.100(2) 5_656
O6 C1 1.250(3) .
O7 C2 1.252(3) .
O8 C3 1.253(3) .
N1 H1A 0.8900 .
N1 H1B 0.8900 .
N1 H1C 0.8900 .
N1 C4 1.479(5) .
C1 C1 1.539(5) 5_656
C2 O7 1.252(3) 2
C2 C3 1.548(6) .
C3 O8 1.253(3) 2
C4 H4AB 0.9700 .
C4 H4AA 0.9700 .
C4 H4BC 0.9700 .
C4 H4BD 0.9700 .
C4 C5 1.475(8) .
C4 C5' 1.527(7) .
C5 C5 1.51(2) 2_565
C5 H5A 0.9700 .
C5 H5B 0.9700 .
C5' C5' 1.492(12) 2_565
C5' H5'A 0.9700 .
C5' H5'B 0.9700 .

loop_
_geom_torsion_atom_site_label_1
_geom_torsion_atom_site_label_2
_geom_torsion_atom_site_label_3
_geom_torsion_atom_site_label_4
_geom_torsion
_geom_torsion_site_symmetry_1
_geom_torsion_site_symmetry_4
Co1 O5 C1 O6 177.5(2) . .
Co1 O5 C1 C1 -3.2(4) . 5_656
Co1 O6 C1 O5 176.9(2) 5_656 .
Co1 O6 C1 C1 -2.3(4) 5_656 5_656
Co1 O7 C2 O7 178.38(16) . 2
Co1 O7 C2 C3 -1.62(16) . .
Co1 O8 C3 O8 -174.85(15) . 2
Co1 O8 C3 C2 5.15(15) . .
O1 P1 O4 Co1 -142.7(2) . 3_656
O2 P1 O1 Co1 -127.56(18) . .
O2 P1 O4 Co1 92.9(2) . 3_656
O3 P1 O1 Co1 -15.3(2) . .
O3 P1 O4 Co1 -18.5(3) . 3_656
O4 P1 O1 Co1 108.33(19) . .
O7 C2 C3 O8 177.43(15) 2 .
O7 C2 C3 O8 -2.58(15) 2 2
O7 C2 C3 O8 177.42(15) . 2
O7 C2 C3 O8 -2.57(15) . .
N1 C4 C5 C5 -177.6(7) . 2_565
N1 C4 C5' C5' 95.1(7) . 2_565
